data_2230631
loop_
_publ_author_name
'Liu, Wei'
'Zhang, Gang'

_publ_section_title
;
 <i>catena</i>-Poly[[[aqua(di-2-pyridylamine-\k^2^<i>N</i>^2^,<i>N</i>^2'^)manganese(II)]-\m-5-ferrocenylbenzene-1,3-dicarboxylato-\k^3^<i>O</i>^1^,<i>O</i>^1'^:<i>O</i>^3^]
 methanol monosolvate monohydrate]
;
_journal_coeditor_code FJ2428
_journal_issue 7
_journal_name_full 'Acta Crystallographica Section E'
_journal_page_first m989
_journal_page_last m990
_journal_paper_doi 10.1107/S1600536811022781
_journal_volume 67
_journal_year 2011
_chemical_formula_iupac '[Fe Mn (C5 H5) (C13 H7 O4) (C10 H9 N3) (H2 O)], C H4 O, H2 O'
_chemical_formula_moiety 'C29 H29 Fe Mn N3 O7'
_chemical_formula_sum 'C29 H29 Fe Mn N3 O7'
_chemical_formula_weight 642.34
_chemical_name_systematic
;
<i>catena</i>-Poly[[[aqua(di-2-pyridylamine-
\k^2^<i>N</i>^2^,<i>N</i>^2'^)manganese(II)]-\m-
5-ferrocenylbenzene-1,3-dicarboxylato-
\k^3^<i>O</i>^1^,<i>O</i>^1'^:<i>O</i>^3^] methanol monosolvate
monohydrate]
;
_space_group_IT_number 2
_symmetry_cell_setting triclinic
_symmetry_space_group_name_Hall '-P 1'
_symmetry_space_group_name_H-M 'P -1'
_atom_sites_solution_hydrogens geom
_atom_sites_solution_primary direct
_atom_sites_solution_secondary difmap
_audit_creation_method CrystalClearVersion1.3
_cell_angle_alpha 93.03(3)
_cell_angle_beta 99.94(3)
_cell_angle_gamma 94.72(3)
_cell_formula_units_Z 2
_cell_length_a 9.4550(19)
_cell_length_b 10.174(2)
_cell_length_c 15.153(3)
_cell_measurement_reflns_used 2530
_cell_measurement_temperature 173(2)
_cell_measurement_theta_max 29.83
_cell_measurement_theta_min 2.2
_cell_volume 1427.6(5)
_computing_cell_refinement 'CrystalClear (Rigaku, 2000)'
_computing_data_collection 'CrystalClear (Rigaku, 2000)'
_computing_data_reduction 'CrystalClear (Rigaku, 2000)'
_computing_molecular_graphics 'SHELXTL (Sheldrick, 2008)'
_computing_publication_material 'SHELXTL (Sheldrick, 2008)'
_computing_structure_refinement 'SHELXS97 (Sheldrick, 2008)'
_computing_structure_solution 'SHELXS97 (Sheldrick, 2008)'
_diffrn_ambient_temperature 173(2)
_diffrn_measured_fraction_theta_full 0.982
_diffrn_measured_fraction_theta_max 0.982
_diffrn_measurement_device_type 'Rigaku Mercury CCD'
_diffrn_measurement_method \w
_diffrn_radiation_monochromator graphite
_diffrn_radiation_source 'fine-focus sealed tube'
_diffrn_radiation_type MoK\a
_diffrn_radiation_wavelength 0.71073
_diffrn_reflns_av_R_equivalents 0.0166
_diffrn_reflns_av_sigmaI/netI 0.0340
_diffrn_reflns_limit_h_max 11
_diffrn_reflns_limit_h_min -11
_diffrn_reflns_limit_k_max 12
_diffrn_reflns_limit_k_min -12
_diffrn_reflns_limit_l_max 18
_diffrn_reflns_limit_l_min -13
_diffrn_reflns_number 8342
_diffrn_reflns_theta_full 26.00
_diffrn_reflns_theta_max 26.00
_diffrn_reflns_theta_min 2.20
_exptl_absorpt_coefficient_mu 1.001
_exptl_absorpt_correction_T_max 0.866
_exptl_absorpt_correction_T_min 0.798
_exptl_absorpt_correction_type multi-scan
_exptl_absorpt_process_details '(CrystalClear; Rigaku, 2000)'
_exptl_crystal_colour Orange
_exptl_crystal_density_diffrn 1.494
_exptl_crystal_density_method 'not measured'
_exptl_crystal_description Block
_exptl_crystal_F_000 662
_exptl_crystal_size_max 0.238
_exptl_crystal_size_mid 0.196
_exptl_crystal_size_min 0.148
_refine_diff_density_max 0.455
_refine_diff_density_min -0.459
_refine_ls_extinction_method none
_refine_ls_goodness_of_fit_ref 1.032
_refine_ls_hydrogen_treatment mixed
_refine_ls_matrix_type full
_refine_ls_number_parameters 430
_refine_ls_number_reflns 5520
_refine_ls_number_restraints 1
_refine_ls_restrained_S_all 1.032
_refine_ls_R_factor_all 0.0531
_refine_ls_R_factor_gt 0.0380
_refine_ls_shift/su_max 0.001
_refine_ls_shift/su_mean 0.000
_refine_ls_structure_factor_coef Fsqd
_refine_ls_weighting_details 'calc w=1/[\s^2^(Fo^2^)+(0.0422P)^2^+0.5123P] where P=(Fo^2^+2Fc^2^)/3'
_refine_ls_weighting_scheme calc
_refine_ls_wR_factor_gt 0.0879
_refine_ls_wR_factor_ref 0.0962
_reflns_number_gt 4259
_reflns_number_total 5520
_reflns_threshold_expression I>2\s(I)
_cod_data_source_file fj2428.cif
_cod_data_source_block I
_cod_original_cell_volume 1427.5(5)
_cod_database_code 2230631
_cod_database_fobs_code 2230631

loop_
_symmetry_equiv_pos_as_xyz
'x, y, z'
'-x, -y, -z'

loop_
_atom_site_type_symbol
_atom_site_label
_atom_site_fract_x
_atom_site_fract_y
_atom_site_fract_z
_atom_site_U_iso_or_equiv
_atom_site_adp_type
_atom_site_calc_flag
_atom_site_refinement_flags
_atom_site_occupancy
_atom_site_symmetry_multiplicity
_atom_site_disorder_assembly
_atom_site_disorder_group
Fe Fe1 1.65507(4) -0.26160(4) 0.36749(3) 0.04720(13) Uani d . 1 1 . .
Mn Mn1 0.96915(4) 0.19655(4) 0.15479(3) 0.03679(12) Uani d . 1 1 . .
O O1 0.9617(2) -0.05825(18) 0.11693(13) 0.0529(5) Uani d . 1 1 . .
N N1 0.8703(2) 0.1942(2) 0.27946(14) 0.0463(5) Uani d . 1 1 . .
C C1 1.8357(6) -0.3356(8) 0.3390(3) 0.110(2) Uani d . 1 1 . .
H H1 1.899(5) -0.372(5) 0.375(3) 0.127(18) Uiso d . 1 1 . .
O O2 1.1190(2) 0.06247(17) 0.21790(14) 0.0554(5) Uani d . 1 1 . .
N N2 0.6291(3) 0.2135(2) 0.21420(16) 0.0491(6) Uani d . 1 1 . .
C C2 1.7141(7) -0.4008(5) 0.2832(3) 0.0996(15) Uani d . 1 1 . .
H H2 1.663(4) -0.485(4) 0.291(2) 0.077(12) Uiso d . 1 1 . .
O O3 1.1239(2) -0.63879(17) 0.22317(15) 0.0571(5) Uani d . 1 1 . .
N N3 0.7391(2) 0.1676(2) 0.08758(14) 0.0411(5) Uani d . 1 1 . .
C C3 1.6431(5) -0.3073(4) 0.2337(2) 0.0747(10) Uani d . 1 1 . .
H H3 1.060(4) 0.160(4) -0.011(3) 0.095(13) Uiso d . 1 1 . .
O O4 0.9379(2) -0.56199(18) 0.14381(14) 0.0557(5) Uani d . 1 1 . .
C C4 1.7244(5) -0.1831(5) 0.2583(3) 0.0858(12) Uani d . 1 1 . .
H H4 1.689(6) -0.104(6) 0.235(4) 0.18(3) Uiso d . 1 1 . .
O O5 1.0750(3) 0.2110(2) 0.04046(15) 0.0577(6) Uani d . 1 1 . .
C C5 1.8422(5) -0.2019(8) 0.3250(3) 0.1049(17) Uani d . 1 1 . .
H H5 1.106(3) 0.283(3) 0.034(2) 0.051(9) Uiso d . 1 1 . .
O O6 1.1854(4) 0.4444(3) 0.0007(2) 0.1308(14) Uani d D 1 1 . .
C C6 1.6383(4) -0.2896(4) 0.4971(2) 0.0688(10) Uani d . 1 1 . .
H H6 1.703(4) -0.339(4) 0.541(3) 0.098(12) Uiso d . 1 1 . .
H H6A 1.129(4) 0.476(4) -0.041(2) 0.117 Uiso d D 1 1 . .
O O7 1.3625(3) 0.2353(4) 0.2701(2) 0.0782(8) Uani d . 1 1 . .
C C7 1.6525(4) -0.1553(4) 0.4846(2) 0.0688(10) Uani d . 1 1 . .
H H7 1.726(4) -0.096(3) 0.516(2) 0.073(10) Uiso d . 1 1 . .
H H7A 1.320(4) 0.291(4) 0.255(3) 0.080(15) Uiso d . 1 1 . .
H H7B 1.304(6) 0.168(6) 0.248(4) 0.16(3) Uiso d . 1 1 . .
C C8 1.5133(4) -0.3473(4) 0.4380(2) 0.0621(8) Uani d . 1 1 . .
H H8 1.476(4) -0.435(4) 0.436(3) 0.102(14) Uiso d . 1 1 . .
C C9 1.5376(3) -0.1274(3) 0.4181(2) 0.0600(8) Uani d . 1 1 . .
H H9 1.521(4) -0.046(4) 0.394(2) 0.092(13) Uiso d . 1 1 . .
C C10 1.4492(3) -0.2464(3) 0.38753(18) 0.0456(6) Uani d . 1 1 . .
H H10 0.551(3) 0.225(3) 0.227(2) 0.061(10) Uiso d . 1 1 . .
C C11 1.3176(3) -0.2627(2) 0.31824(17) 0.0395(6) Uani d . 1 1 . .
H H11 1.553(4) -0.320(4) 0.193(3) 0.098(13) Uiso d . 1 1 . .
C C12 1.2505(3) -0.3877(2) 0.28748(17) 0.0403(6) Uani d . 1 1 . .
H H12 1.2916 -0.4633 0.3112 0.048 Uiso calc R 1 1 . .
C C13 1.1256(3) -0.4054(2) 0.22338(17) 0.0383(6) Uani d . 1 1 . .
H H13 1.927(6) -0.135(5) 0.358(3) 0.15(2) Uiso d . 1 1 . .
C C14 1.0659(3) -0.2948(2) 0.18762(17) 0.0372(5) Uani d . 1 1 . .
H H14 0.9805 -0.3055 0.1435 0.045 Uiso calc R 1 1 . .
C C15 1.2554(3) -0.1541(2) 0.28156(17) 0.0396(6) Uani d . 1 1 . .
H H15 1.2987 -0.0677 0.3014 0.048 Uiso calc R 1 1 . .
C C16 1.1309(3) -0.1694(2) 0.21635(17) 0.0377(6) Uani d . 1 1 . .
C C17 1.0656(3) -0.0489(2) 0.18024(19) 0.0426(6) Uani d . 1 1 . .
C C18 1.0570(3) -0.5430(2) 0.19399(19) 0.0435(6) Uani d . 1 1 . .
C C19 0.9681(3) 0.1930(4) 0.3560(2) 0.0725(10) Uani d . 1 1 . .
H H19 1.0651 0.1818 0.3508 0.087 Uiso calc R 1 1 . .
C C20 0.9361(4) 0.2066(5) 0.4390(2) 0.0949(14) Uani d . 1 1 . .
H H20 1.0086 0.2038 0.4907 0.114 Uiso calc R 1 1 . .
C C21 0.7960(4) 0.2246(5) 0.4475(2) 0.0861(12) Uani d . 1 1 . .
H H21 0.7708 0.2354 0.5053 0.103 Uiso calc R 1 1 . .
C C22 0.6945(3) 0.2267(3) 0.3727(2) 0.0633(9) Uani d . 1 1 . .
H H22 0.5973 0.2385 0.3772 0.076 Uiso calc R 1 1 . .
C C23 0.7362(3) 0.2111(3) 0.28820(17) 0.0422(6) Uani d . 1 1 . .
C C24 0.6225(3) 0.1900(2) 0.12293(18) 0.0412(6) Uani d . 1 1 . .
C C25 0.4855(3) 0.1898(3) 0.06901(19) 0.0500(7) Uani d . 1 1 . .
H H25 0.4042 0.2064 0.0955 0.060 Uiso calc R 1 1 . .
C C26 0.4707(3) 0.1657(3) -0.0214(2) 0.0588(8) Uani d . 1 1 . .
H H26 0.3792 0.1665 -0.0588 0.071 Uiso calc R 1 1 . .
C C27 0.5903(3) 0.1399(3) -0.0581(2) 0.0594(8) Uani d . 1 1 . .
H H27 0.5825 0.1213 -0.1210 0.071 Uiso calc R 1 1 . .
C C28 0.7196(3) 0.1417(3) -0.00215(19) 0.0522(7) Uani d . 1 1 . .
H H28 0.8013 0.1237 -0.0279 0.063 Uiso calc R 1 1 . .
C C29 1.3128(4) 0.5007(4) 0.0283(3) 0.1060(16) Uani d . 1 1 . .
H H29A 1.3073 0.5944 0.0449 0.159 Uiso calc R 1 1 . .
H H29B 1.3697 0.4930 -0.0197 0.159 Uiso calc R 1 1 . .
H H29C 1.3589 0.4579 0.0808 0.159 Uiso calc R 1 1 . .

loop_
_atom_site_aniso_label
_atom_site_aniso_U_11
_atom_site_aniso_U_22
_atom_site_aniso_U_33
_atom_site_aniso_U_12
_atom_site_aniso_U_13
_atom_site_aniso_U_23
Fe1 0.0463(2) 0.0580(3) 0.0374(2) 0.00879(19) 0.00588(17) 0.00370(18)
Mn1 0.0336(2) 0.0335(2) 0.0426(2) 0.00235(15) 0.00380(16) 0.00664(16)
O1 0.0594(12) 0.0446(11) 0.0572(12) 0.0205(9) 0.0079(10) 0.0115(9)
N1 0.0376(12) 0.0610(15) 0.0393(12) 0.0068(10) 0.0023(9) 0.0052(10)
C1 0.080(3) 0.196(7) 0.063(3) 0.077(4) 0.010(2) -0.010(4)
O2 0.0693(13) 0.0268(9) 0.0705(13) 0.0113(9) 0.0098(10) 0.0051(9)
N2 0.0354(13) 0.0649(16) 0.0469(14) 0.0095(11) 0.0056(11) 0.0023(11)
C2 0.134(4) 0.095(4) 0.078(3) 0.047(3) 0.030(3) -0.012(3)
O3 0.0541(12) 0.0265(9) 0.0891(15) 0.0068(8) 0.0058(11) 0.0087(9)
N3 0.0377(11) 0.0407(12) 0.0438(13) 0.0029(9) 0.0043(9) 0.0035(9)
C3 0.085(3) 0.098(3) 0.0412(19) 0.020(2) 0.0085(18) -0.0030(19)
O4 0.0537(12) 0.0394(11) 0.0687(13) -0.0041(9) -0.0004(10) 0.0040(9)
C4 0.087(3) 0.120(4) 0.050(2) -0.012(3) 0.017(2) 0.014(2)
O5 0.0727(15) 0.0466(13) 0.0551(14) -0.0106(11) 0.0225(11) 0.0039(11)
C5 0.063(3) 0.189(6) 0.062(3) -0.011(3) 0.026(2) -0.008(3)
O6 0.122(3) 0.120(2) 0.118(3) -0.069(2) -0.051(2) 0.076(2)
C6 0.056(2) 0.109(3) 0.0413(18) 0.006(2) 0.0053(15) 0.0189(19)
O7 0.0418(13) 0.106(2) 0.0865(19) 0.0194(16) 0.0062(12) 0.0025(18)
C7 0.0521(19) 0.093(3) 0.054(2) 0.0016(18) -0.0001(15) -0.0222(19)
C8 0.0581(19) 0.073(2) 0.0550(19) 0.0021(17) 0.0048(15) 0.0300(17)
C9 0.0588(19) 0.055(2) 0.062(2) 0.0056(15) 0.0033(16) -0.0125(16)
C10 0.0444(15) 0.0498(16) 0.0431(15) 0.0056(12) 0.0088(12) 0.0021(12)
C11 0.0415(14) 0.0389(14) 0.0395(14) 0.0052(11) 0.0098(11) 0.0028(11)
C12 0.0441(14) 0.0287(13) 0.0494(15) 0.0083(11) 0.0080(12) 0.0085(11)
C13 0.0406(14) 0.0295(13) 0.0468(15) 0.0059(10) 0.0114(11) 0.0045(11)
C14 0.0387(13) 0.0306(13) 0.0438(14) 0.0077(10) 0.0090(11) 0.0054(10)
C15 0.0478(15) 0.0274(12) 0.0453(15) 0.0008(11) 0.0143(12) 0.0034(11)
C16 0.0451(14) 0.0276(12) 0.0442(14) 0.0082(10) 0.0153(11) 0.0063(10)
C17 0.0519(16) 0.0312(14) 0.0515(16) 0.0099(11) 0.0227(13) 0.0096(12)
C18 0.0479(16) 0.0297(13) 0.0544(17) 0.0018(11) 0.0142(13) 0.0037(12)
C19 0.0440(17) 0.128(3) 0.0448(18) 0.0180(18) 0.0018(14) 0.0019(18)
C20 0.058(2) 0.183(5) 0.0413(19) 0.024(2) -0.0028(16) 0.001(2)
C21 0.069(2) 0.148(4) 0.0433(19) 0.016(2) 0.0141(17) 0.000(2)
C22 0.0462(16) 0.096(3) 0.0490(18) 0.0079(16) 0.0111(14) 0.0012(17)
C23 0.0372(14) 0.0453(15) 0.0433(15) 0.0031(11) 0.0054(11) 0.0041(12)
C24 0.0402(14) 0.0355(14) 0.0461(15) 0.0031(11) 0.0019(12) 0.0069(11)
C25 0.0394(14) 0.0560(17) 0.0529(17) 0.0061(12) 0.0007(12) 0.0116(13)
C26 0.0496(17) 0.065(2) 0.0562(19) 0.0036(14) -0.0079(14) 0.0146(15)
C27 0.0612(19) 0.070(2) 0.0425(17) -0.0005(15) -0.0009(14) 0.0063(14)
C28 0.0462(16) 0.0612(18) 0.0484(17) 0.0049(13) 0.0067(13) 0.0007(14)
C29 0.064(2) 0.086(3) 0.167(5) 0.002(2) 0.010(3) 0.052(3)

loop_
_atom_type_symbol
_atom_type_description
_atom_type_scat_dispersion_real
_atom_type_scat_dispersion_imag
_atom_type_scat_source
C C 0.0033 0.0016 'International Tables Vol C Tables 4.2.6.8 and 6.1.1.4'
H H 0.0000 0.0000 'International Tables Vol C Tables 4.2.6.8 and 6.1.1.4'
O O 0.0106 0.0060 'International Tables Vol C Tables 4.2.6.8 and 6.1.1.4'
N N 0.0061 0.0033 'International Tables Vol C Tables 4.2.6.8 and 6.1.1.4'
Mn Mn 0.3368 0.7283 'International Tables Vol C Tables 4.2.6.8 and 6.1.1.4'
Fe Fe 0.3463 0.8444 'International Tables Vol C Tables 4.2.6.8 and 6.1.1.4'

loop_
_geom_angle_atom_site_label_1
_geom_angle_atom_site_label_2
_geom_angle_atom_site_label_3
_geom_angle_site_symmetry_1
_geom_angle_site_symmetry_3
_geom_angle
_geom_angle_publ_flag
C8 Fe1 C1 . . 126.6(3) ?
C8 Fe1 C6 . . 40.93(13) ?
C1 Fe1 C6 . . 109.8(2) ?
C8 Fe1 C9 . . 68.16(15) ?
C1 Fe1 C9 . . 156.3(2) ?
C6 Fe1 C9 . . 67.87(16) ?
C8 Fe1 C2 . . 109.4(2) ?
C1 Fe1 C2 . . 40.3(2) ?
C6 Fe1 C2 . . 123.8(2) ?
C9 Fe1 C2 . . 160.71(19) ?
C8 Fe1 C7 . . 68.07(16) ?
C1 Fe1 C7 . . 122.37(18) ?
C6 Fe1 C7 . . 39.93(15) ?
C9 Fe1 C7 . . 40.53(13) ?
C2 Fe1 C7 . . 158.02(18) ?
C8 Fe1 C10 . . 41.07(12) ?
C1 Fe1 C10 . . 162.3(2) ?
C6 Fe1 C10 . . 69.14(13) ?
C9 Fe1 C10 . . 40.89(12) ?
C2 Fe1 C10 . . 124.6(2) ?
C7 Fe1 C10 . . 68.90(12) ?
C8 Fe1 C3 . . 121.96(17) ?
C1 Fe1 C3 . . 67.35(18) ?
C6 Fe1 C3 . . 158.14(18) ?
C9 Fe1 C3 . . 123.82(15) ?
C2 Fe1 C3 . . 39.88(17) ?
C7 Fe1 C3 . . 160.37(18) ?
C10 Fe1 C3 . . 106.68(15) ?
C8 Fe1 C5 . . 162.1(2) ?
C1 Fe1 C5 . . 39.8(2) ?
C6 Fe1 C5 . . 124.67(17) ?
C9 Fe1 C5 . . 120.6(2) ?
C2 Fe1 C5 . . 67.7(3) ?
C7 Fe1 C5 . . 107.52(19) ?
C10 Fe1 C5 . . 155.4(2) ?
C3 Fe1 C5 . . 68.09(18) ?
C8 Fe1 C4 . . 156.93(16) ?
C1 Fe1 C4 . . 66.7(2) ?
C6 Fe1 C4 . . 160.19(17) ?
C9 Fe1 C4 . . 107.04(19) ?
C2 Fe1 C4 . . 67.2(2) ?
C7 Fe1 C4 . . 123.89(19) ?
C10 Fe1 C4 . . 120.44(16) ?
C3 Fe1 C4 . . 40.59(16) ?
C5 Fe1 C4 . . 39.98(19) ?
O5 Mn1 O2 . . 92.67(9) ?
O5 Mn1 O3 . 1_565 88.03(9) ?
O2 Mn1 O3 . 1_565 87.14(7) ?
O5 Mn1 N3 . . 100.83(9) ?
O2 Mn1 N3 . . 132.97(8) ?
O3 Mn1 N3 1_565 . 137.62(7) ?
O5 Mn1 N1 . . 175.65(9) ?
O2 Mn1 N1 . . 87.16(8) ?
O3 Mn1 N1 1_565 . 87.62(8) ?
N3 Mn1 N1 . . 82.40(8) ?
O5 Mn1 O4 . 1_565 86.57(9) ?
O2 Mn1 O4 . 1_565 141.61(7) ?
O3 Mn1 O4 1_565 1_565 54.48(7) ?
N3 Mn1 O4 . 1_565 84.49(8) ?
N1 Mn1 O4 . 1_565 90.86(8) ?
C23 N1 C19 . . 117.0(2) ?
C23 N1 Mn1 . . 128.75(18) ?
C19 N1 Mn1 . . 113.56(18) ?
C5 C1 C2 . . 109.4(5) ?
C5 C1 Fe1 . . 70.8(3) ?
C2 C1 Fe1 . . 70.1(2) ?
C5 C1 H1 . . 125(3) ?
C2 C1 H1 . . 126(3) ?
Fe1 C1 H1 . . 127(3) ?
C17 O2 Mn1 . . 102.52(17) ?
C23 N2 C24 . . 134.0(2) ?
C23 N2 H10 . . 113(2) ?
C24 N2 H10 . . 113(2) ?
C3 C2 C1 . . 107.9(5) ?
C3 C2 Fe1 . . 70.3(2) ?
C1 C2 Fe1 . . 69.5(2) ?
C3 C2 H2 . . 120(2) ?
C1 C2 H2 . . 128(2) ?
Fe1 C2 H2 . . 108(2) ?
C18 O3 Mn1 . 1_545 98.82(16) ?
C24 N3 C28 . . 117.2(2) ?
C24 N3 Mn1 . . 127.89(17) ?
C28 N3 Mn1 . . 114.26(18) ?
C2 C3 C4 . . 107.4(4) ?
C2 C3 Fe1 . . 69.9(2) ?
C4 C3 Fe1 . . 70.4(2) ?
C2 C3 H11 . . 128(2) ?
C4 C3 H11 . . 124(2) ?
Fe1 C3 H11 . . 122(2) ?
C18 O4 Mn1 . 1_545 85.66(15) ?
C5 C4 C3 . . 108.1(5) ?
C5 C4 Fe1 . . 69.4(2) ?
C3 C4 Fe1 . . 69.0(2) ?
C5 C4 H4 . . 131(4) ?
C3 C4 H4 . . 121(4) ?
Fe1 C4 H4 . . 121(4) ?
Mn1 O5 H3 . . 129(2) ?
Mn1 O5 H5 . . 114(2) ?
H3 O5 H5 . . 112(3) ?
C1 C5 C4 . . 107.2(5) ?
C1 C5 Fe1 . . 69.4(3) ?
C4 C5 Fe1 . . 70.6(2) ?
C1 C5 H13 . . 122(3) ?
C4 C5 H13 . . 131(3) ?
Fe1 C5 H13 . . 128(3) ?
C29 O6 H6A . . 120(3) ?
C7 C6 C8 . . 108.1(3) ?
C7 C6 Fe1 . . 70.2(2) ?
C8 C6 Fe1 . . 69.33(18) ?
C7 C6 H6 . . 127(2) ?
C8 C6 H6 . . 125(2) ?
Fe1 C6 H6 . . 127(2) ?
H7A O7 H7B . . 102(4) ?
C6 C7 C9 . . 108.4(3) ?
C6 C7 Fe1 . . 69.9(2) ?
C9 C7 Fe1 . . 69.60(18) ?
C6 C7 H7 . . 125(2) ?
C9 C7 H7 . . 127(2) ?
Fe1 C7 H7 . . 126(2) ?
C6 C8 C10 . . 108.6(3) ?
C6 C8 Fe1 . . 69.74(19) ?
C10 C8 Fe1 . . 69.97(17) ?
C6 C8 H8 . . 125(2) ?
C10 C8 H8 . . 126(2) ?
Fe1 C8 H8 . . 130(3) ?
C7 C9 C10 . . 109.0(3) ?
C7 C9 Fe1 . . 69.88(19) ?
C10 C9 Fe1 . . 69.85(16) ?
C7 C9 H9 . . 128(2) ?
C10 C9 H9 . . 123(2) ?
Fe1 C9 H9 . . 124(2) ?
C9 C10 C8 . . 105.9(3) ?
C9 C10 C11 . . 127.3(3) ?
C8 C10 C11 . . 126.8(3) ?
C9 C10 Fe1 . . 69.25(17) ?
C8 C10 Fe1 . . 68.95(17) ?
C11 C10 Fe1 . . 126.56(18) ?
C15 C11 C12 . . 117.5(2) ?
C15 C11 C10 . . 121.4(2) ?
C12 C11 C10 . . 121.1(2) ?
C13 C12 C11 . . 122.1(2) ?
C13 C12 H12 . . 118.9 ?
C11 C12 H12 . . 118.9 ?
C12 C13 C14 . . 119.1(2) ?
C12 C13 C18 . . 119.5(2) ?
C14 C13 C18 . . 121.3(2) ?
C16 C14 C13 . . 120.1(2) ?
C16 C14 H14 . . 120.0 ?
C13 C14 H14 . . 120.0 ?
C11 C15 C16 . . 121.4(2) ?
C11 C15 H15 . . 119.3 ?
C16 C15 H15 . . 119.3 ?
C14 C16 C15 . . 119.8(2) ?
C14 C16 C17 . . 120.7(2) ?
C15 C16 C17 . . 119.5(2) ?
O1 C17 O2 . . 121.2(2) ?
O1 C17 C16 . . 121.4(2) ?
O2 C17 C16 . . 117.4(2) ?
O4 C18 O3 . . 121.0(2) ?
O4 C18 C13 . . 121.2(2) ?
O3 C18 C13 . . 117.8(2) ?
C20 C19 N1 . . 124.0(3) ?
C20 C19 H19 . . 118.0 ?
N1 C19 H19 . . 118.0 ?
C19 C20 C21 . . 118.6(3) ?
C19 C20 H20 . . 120.7 ?
C21 C20 H20 . . 120.7 ?
C22 C21 C20 . . 119.5(3) ?
C22 C21 H21 . . 120.3 ?
C20 C21 H21 . . 120.3 ?
C21 C22 C23 . . 118.6(3) ?
C21 C22 H22 . . 120.7 ?
C23 C22 H22 . . 120.7 ?
N1 C23 N2 . . 121.2(2) ?
N1 C23 C22 . . 122.3(2) ?
N2 C23 C22 . . 116.4(2) ?
N3 C24 N2 . . 122.1(2) ?
N3 C24 C25 . . 121.7(2) ?
N2 C24 C25 . . 116.2(2) ?
C26 C25 C24 . . 119.4(3) ?
C26 C25 H25 . . 120.3 ?
C24 C25 H25 . . 120.3 ?
C25 C26 C27 . . 119.2(3) ?
C25 C26 H26 . . 120.4 ?
C27 C26 H26 . . 120.4 ?
C28 C27 C26 . . 118.4(3) ?
C28 C27 H27 . . 120.8 ?
C26 C27 H27 . . 120.8 ?
N3 C28 C27 . . 124.1(3) ?
N3 C28 H28 . . 117.9 ?
C27 C28 H28 . . 117.9 ?
O6 C29 H29A . . 109.5 ?
O6 C29 H29B . . 109.5 ?
H29A C29 H29B . . 109.5 ?
O6 C29 H29C . . 109.5 ?
H29A C29 H29C . . 109.5 ?
H29B C29 H29C . . 109.5 ?

loop_
_geom_bond_atom_site_label_1
_geom_bond_atom_site_label_2
_geom_bond_site_symmetry_2
_geom_bond_distance
_geom_bond_publ_flag
Fe1 C8 . 2.025(3) ?
Fe1 C1 . 2.025(4) ?
Fe1 C6 . 2.030(3) ?
Fe1 C9 . 2.030(3) ?
Fe1 C2 . 2.033(4) ?
Fe1 C7 . 2.034(3) ?
Fe1 C10 . 2.038(3) ?
Fe1 C3 . 2.038(3) ?
Fe1 C5 . 2.043(4) ?
Fe1 C4 . 2.057(4) ?
Mn1 O5 . 2.151(2) ?
Mn1 O2 . 2.184(2) ?
Mn1 O3 1_565 2.216(2) ?
Mn1 N3 . 2.226(2) ?
Mn1 N1 . 2.248(2) ?
Mn1 O4 1_565 2.5093(19) ?
O1 C17 . 1.243(3) ?
N1 C23 . 1.322(3) ?
N1 C19 . 1.353(4) ?
C1 C5 . 1.386(8) ?
C1 C2 . 1.398(7) ?
C1 H1 . 0.86(5) ?
O2 C17 . 1.265(3) ?
N2 C23 . 1.378(3) ?
N2 C24 . 1.381(3) ?
N2 H10 . 0.81(3) ?
C2 C3 . 1.388(6) ?
C2 H2 . 0.97(3) ?
O3 C18 . 1.263(3) ?
O3 Mn1 1_545 2.216(2) ?
N3 C24 . 1.337(3) ?
N3 C28 . 1.349(3) ?
C3 C4 . 1.420(6) ?
C3 H11 . 0.96(4) ?
O4 C18 . 1.239(3) ?
O4 Mn1 1_545 2.5093(19) ?
C4 C5 . 1.402(6) ?
C4 H4 . 0.96(6) ?
O5 H3 . 0.89(4) ?
O5 H5 . 0.78(3) ?
C5 H13 . 1.05(5) ?
O6 C29 . 1.281(4) ?
O6 H6A . 0.850(10) ?
C6 C7 . 1.388(5) ?
C6 C8 . 1.418(5) ?
C6 H6 . 1.00(4) ?
O7 H7A . 0.75(4) ?
O7 H7B . 0.86(6) ?
C7 C9 . 1.408(5) ?
C7 H7 . 0.92(3) ?
C8 C10 . 1.425(4) ?
C8 H8 . 0.93(4) ?
C9 C10 . 1.421(4) ?
C9 H9 . 0.94(4) ?
C10 C11 . 1.475(4) ?
C11 C15 . 1.391(3) ?
C11 C12 . 1.393(3) ?
C12 C13 . 1.386(3) ?
C12 H12 . 0.9500 ?
C13 C14 . 1.393(3) ?
C13 C18 . 1.505(3) ?
C14 C16 . 1.384(3) ?
C14 H14 . 0.9500 ?
C15 C16 . 1.392(4) ?
C15 H15 . 0.9500 ?
C16 C17 . 1.504(3) ?
C19 C20 . 1.347(5) ?
C19 H19 . 0.9500 ?
C20 C21 . 1.379(5) ?
C20 H20 . 0.9500 ?
C21 C22 . 1.355(4) ?
C21 H21 . 0.9500 ?
C22 C23 . 1.408(4) ?
C22 H22 . 0.9500 ?
C24 C25 . 1.407(4) ?
C25 C26 . 1.359(4) ?
C25 H25 . 0.9500 ?
C26 C27 . 1.382(4) ?
C26 H26 . 0.9500 ?
C27 C28 . 1.360(4) ?
C27 H27 . 0.9500 ?
C28 H28 . 0.9500 ?
C29 H29A . 0.9800 ?
C29 H29B . 0.9800 ?
C29 H29C . 0.9800 ?

loop_
_geom_hbond_atom_site_label_D
_geom_hbond_atom_site_label_H
_geom_hbond_atom_site_label_A
_geom_hbond_site_symmetry_A
_geom_hbond_distance_DH
_geom_hbond_distance_HA
_geom_hbond_distance_DA
_geom_hbond_angle_DHA
N2 H10 O7 1_455 0.81(3) 2.01(3) 2.816(4) 173(3)
O7 H7A O3 1_565 0.75(4) 2.03(4) 2.693(3) 148(4)
O5 H3 O1 2_755 0.89(4) 1.84(4) 2.731(3) 177(4)
O6 H6A O4 2_755 0.850(10) 1.863(17) 2.685(3) 162(4)
O5 H5 O6 . 0.78(3) 1.88(3) 2.655(4) 171(3)
O7 H7B O2 . 0.86(6) 1.94(6) 2.753(4) 156(5)

loop_
_geom_torsion_atom_site_label_1
_geom_torsion_atom_site_label_2
_geom_torsion_atom_site_label_3
_geom_torsion_atom_site_label_4
_geom_torsion_site_symmetry_1
_geom_torsion_site_symmetry_2
_geom_torsion_site_symmetry_3
_geom_torsion_site_symmetry_4
_geom_torsion
_geom_torsion_publ_flag
O2 Mn1 N1 C23 . . . . -151.6(2) ?
O3 Mn1 N1 C23 1_565 . . . 121.1(2) ?
N3 Mn1 N1 C23 . . . . -17.6(2) ?
O4 Mn1 N1 C23 1_565 . . . 66.7(2) ?
O2 Mn1 N1 C19 . . . . 38.1(2) ?
O3 Mn1 N1 C19 1_565 . . . -49.2(2) ?
N3 Mn1 N1 C19 . . . . 172.1(2) ?
O4 Mn1 N1 C19 1_565 . . . -103.6(2) ?
C8 Fe1 C1 C5 . . . . -163.7(3) ?
C6 Fe1 C1 C5 . . . . -120.8(3) ?
C9 Fe1 C1 C5 . . . . -40.9(6) ?
C2 Fe1 C1 C5 . . . . 120.0(5) ?
C7 Fe1 C1 C5 . . . . -78.3(4) ?
C10 Fe1 C1 C5 . . . . 155.9(5) ?
C3 Fe1 C1 C5 . . . . 82.5(3) ?
C4 Fe1 C1 C5 . . . . 38.2(3) ?
C8 Fe1 C1 C2 . . . . 76.4(4) ?
C6 Fe1 C1 C2 . . . . 119.2(3) ?
C9 Fe1 C1 C2 . . . . -160.9(4) ?
C7 Fe1 C1 C2 . . . . 161.8(3) ?
C10 Fe1 C1 C2 . . . . 35.9(8) ?
C3 Fe1 C1 C2 . . . . -37.5(3) ?
C5 Fe1 C1 C2 . . . . -120.0(5) ?
C4 Fe1 C1 C2 . . . . -81.7(4) ?
O5 Mn1 O2 C17 . . . . -83.68(17) ?
O3 Mn1 O2 C17 1_565 . . . -171.57(17) ?
N3 Mn1 O2 C17 . . . . 23.8(2) ?
N1 Mn1 O2 C17 . . . . 100.67(17) ?
O4 Mn1 O2 C17 1_565 . . . -171.54(15) ?
C5 C1 C2 C3 . . . . -0.1(5) ?
Fe1 C1 C2 C3 . . . . 60.0(3) ?
C5 C1 C2 Fe1 . . . . -60.1(3) ?
C8 Fe1 C2 C3 . . . . 116.9(3) ?
C1 Fe1 C2 C3 . . . . -118.8(5) ?
C6 Fe1 C2 C3 . . . . 160.2(3) ?
C9 Fe1 C2 C3 . . . . 37.7(8) ?
C7 Fe1 C2 C3 . . . . -163.7(4) ?
C10 Fe1 C2 C3 . . . . 73.6(4) ?
C5 Fe1 C2 C3 . . . . -82.0(3) ?
C4 Fe1 C2 C3 . . . . -38.6(3) ?
C8 Fe1 C2 C1 . . . . -124.2(4) ?
C6 Fe1 C2 C1 . . . . -80.9(4) ?
C9 Fe1 C2 C1 . . . . 156.5(6) ?
C7 Fe1 C2 C1 . . . . -44.8(8) ?
C10 Fe1 C2 C1 . . . . -167.5(4) ?
C3 Fe1 C2 C1 . . . . 118.8(5) ?
C5 Fe1 C2 C1 . . . . 36.8(3) ?
C4 Fe1 C2 C1 . . . . 80.3(4) ?
O5 Mn1 N3 C24 . . . . -158.7(2) ?
O2 Mn1 N3 C24 . . . . 97.2(2) ?
O3 Mn1 N3 C24 1_565 . . . -59.7(3) ?
N1 Mn1 N3 C24 . . . . 18.3(2) ?
O4 Mn1 N3 C24 1_565 . . . -73.3(2) ?
O5 Mn1 N3 C28 . . . . 11.4(2) ?
O2 Mn1 N3 C28 . . . . -92.6(2) ?
O3 Mn1 N3 C28 1_565 . . . 110.5(2) ?
N1 Mn1 N3 C28 . . . . -171.5(2) ?
O4 Mn1 N3 C28 1_565 . . . 96.87(19) ?
C1 C2 C3 C4 . . . . 1.1(5) ?
Fe1 C2 C3 C4 . . . . 60.7(3) ?
C1 C2 C3 Fe1 . . . . -59.6(3) ?
C8 Fe1 C3 C2 . . . . -82.2(4) ?
C1 Fe1 C3 C2 . . . . 37.9(4) ?
C6 Fe1 C3 C2 . . . . -49.0(6) ?
C9 Fe1 C3 C2 . . . . -165.9(3) ?
C7 Fe1 C3 C2 . . . . 161.7(5) ?
C10 Fe1 C3 C2 . . . . -124.5(3) ?
C5 Fe1 C3 C2 . . . . 81.1(4) ?
C4 Fe1 C3 C2 . . . . 117.9(5) ?
C8 Fe1 C3 C4 . . . . 159.8(3) ?
C1 Fe1 C3 C4 . . . . -80.1(4) ?
C6 Fe1 C3 C4 . . . . -167.0(4) ?
C9 Fe1 C3 C4 . . . . 76.1(3) ?
C2 Fe1 C3 C4 . . . . -117.9(5) ?
C7 Fe1 C3 C4 . . . . 43.8(6) ?
C10 Fe1 C3 C4 . . . . 117.6(3) ?
C5 Fe1 C3 C4 . . . . -36.9(3) ?
C2 C3 C4 C5 . . . . -1.8(5) ?
Fe1 C3 C4 C5 . . . . 58.6(3) ?
C2 C3 C4 Fe1 . . . . -60.4(3) ?
C8 Fe1 C4 C5 . . . . -168.3(5) ?
C1 Fe1 C4 C5 . . . . -38.1(3) ?
C6 Fe1 C4 C5 . . . . 45.7(7) ?
C9 Fe1 C4 C5 . . . . 117.6(4) ?
C2 Fe1 C4 C5 . . . . -82.0(4) ?
C7 Fe1 C4 C5 . . . . 76.3(4) ?
C10 Fe1 C4 C5 . . . . 160.1(3) ?
C3 Fe1 C4 C5 . . . . -120.0(5) ?
C8 Fe1 C4 C3 . . . . -48.4(6) ?
C1 Fe1 C4 C3 . . . . 81.9(3) ?
C6 Fe1 C4 C3 . . . . 165.7(4) ?
C9 Fe1 C4 C3 . . . . -122.5(3) ?
C2 Fe1 C4 C3 . . . . 37.9(3) ?
C7 Fe1 C4 C3 . . . . -163.7(2) ?
C10 Fe1 C4 C3 . . . . -80.0(3) ?
C5 Fe1 C4 C3 . . . . 120.0(5) ?
C2 C1 C5 C4 . . . . -1.0(5) ?
Fe1 C1 C5 C4 . . . . -60.8(3) ?
C2 C1 C5 Fe1 . . . . 59.7(3) ?
C3 C4 C5 C1 . . . . 1.7(5) ?
Fe1 C4 C5 C1 . . . . 60.0(3) ?
C3 C4 C5 Fe1 . . . . -58.3(3) ?
C8 Fe1 C5 C1 . . . . 47.2(8) ?
C6 Fe1 C5 C1 . . . . 79.3(4) ?
C9 Fe1 C5 C1 . . . . 162.2(3) ?
C2 Fe1 C5 C1 . . . . -37.3(3) ?
C7 Fe1 C5 C1 . . . . 119.9(3) ?
C10 Fe1 C5 C1 . . . . -162.7(3) ?
C3 Fe1 C5 C1 . . . . -80.5(3) ?
C4 Fe1 C5 C1 . . . . -117.9(5) ?
C8 Fe1 C5 C4 . . . . 165.0(5) ?
C1 Fe1 C5 C4 . . . . 117.9(5) ?
C6 Fe1 C5 C4 . . . . -162.8(3) ?
C9 Fe1 C5 C4 . . . . -79.9(4) ?
C2 Fe1 C5 C4 . . . . 80.6(3) ?
C7 Fe1 C5 C4 . . . . -122.2(3) ?
C10 Fe1 C5 C4 . . . . -44.8(6) ?
C3 Fe1 C5 C4 . . . . 37.4(3) ?
C8 Fe1 C6 C7 . . . . -119.3(3) ?
C1 Fe1 C6 C7 . . . . 117.1(3) ?
C9 Fe1 C6 C7 . . . . -37.6(2) ?
C2 Fe1 C6 C7 . . . . 159.9(3) ?
C10 Fe1 C6 C7 . . . . -81.7(2) ?
C3 Fe1 C6 C7 . . . . -164.5(4) ?
C5 Fe1 C6 C7 . . . . 75.2(4) ?
C4 Fe1 C6 C7 . . . . 41.1(6) ?
C1 Fe1 C6 C8 . . . . -123.6(3) ?
C9 Fe1 C6 C8 . . . . 81.7(2) ?
C2 Fe1 C6 C8 . . . . -80.8(3) ?
C7 Fe1 C6 C8 . . . . 119.3(3) ?
C10 Fe1 C6 C8 . . . . 37.6(2) ?
C3 Fe1 C6 C8 . . . . -45.2(5) ?
C5 Fe1 C6 C8 . . . . -165.5(3) ?
C4 Fe1 C6 C8 . . . . 160.4(5) ?
C8 C6 C7 C9 . . . . 0.0(4) ?
Fe1 C6 C7 C9 . . . . 59.2(2) ?
C8 C6 C7 Fe1 . . . . -59.1(2) ?
C8 Fe1 C7 C6 . . . . 38.0(2) ?
C1 Fe1 C7 C6 . . . . -82.4(4) ?
C9 Fe1 C7 C6 . . . . 119.6(3) ?
C2 Fe1 C7 C6 . . . . -49.7(6) ?
C10 Fe1 C7 C6 . . . . 82.3(2) ?
C3 Fe1 C7 C6 . . . . 162.7(4) ?
C5 Fe1 C7 C6 . . . . -123.5(3) ?
C4 Fe1 C7 C6 . . . . -164.4(2) ?
C8 Fe1 C7 C9 . . . . -81.6(2) ?
C1 Fe1 C7 C9 . . . . 158.0(3) ?
C6 Fe1 C7 C9 . . . . -119.6(3) ?
C2 Fe1 C7 C9 . . . . -169.3(5) ?
C10 Fe1 C7 C9 . . . . -37.3(2) ?
C3 Fe1 C7 C9 . . . . 43.1(6) ?
C5 Fe1 C7 C9 . . . . 116.9(3) ?
C4 Fe1 C7 C9 . . . . 76.0(3) ?
C7 C6 C8 C10 . . . . 0.3(4) ?
Fe1 C6 C8 C10 . . . . -59.4(2) ?
C7 C6 C8 Fe1 . . . . 59.7(2) ?
C1 Fe1 C8 C6 . . . . 77.7(3) ?
C9 Fe1 C8 C6 . . . . -80.9(2) ?
C2 Fe1 C8 C6 . . . . 119.5(3) ?
C7 Fe1 C8 C6 . . . . -37.1(2) ?
C10 Fe1 C8 C6 . . . . -119.7(3) ?
C3 Fe1 C8 C6 . . . . 161.9(2) ?
C5 Fe1 C8 C6 . . . . 41.9(8) ?
C4 Fe1 C8 C6 . . . . -163.2(4) ?
C1 Fe1 C8 C10 . . . . -162.6(2) ?
C6 Fe1 C8 C10 . . . . 119.7(3) ?
C9 Fe1 C8 C10 . . . . 38.77(18) ?
C2 Fe1 C8 C10 . . . . -120.8(2) ?
C7 Fe1 C8 C10 . . . . 82.6(2) ?
C3 Fe1 C8 C10 . . . . -78.4(2) ?
C5 Fe1 C8 C10 . . . . 161.6(7) ?
C4 Fe1 C8 C10 . . . . -43.5(5) ?
C6 C7 C9 C10 . . . . -0.3(4) ?
Fe1 C7 C9 C10 . . . . 59.0(2) ?
C6 C7 C9 Fe1 . . . . -59.3(2) ?
C8 Fe1 C9 C7 . . . . 81.3(2) ?
C1 Fe1 C9 C7 . . . . -52.0(6) ?
C6 Fe1 C9 C7 . . . . 37.0(2) ?
C2 Fe1 C9 C7 . . . . 167.9(6) ?
C10 Fe1 C9 C7 . . . . 120.3(3) ?
C3 Fe1 C9 C7 . . . . -164.0(3) ?
C5 Fe1 C9 C7 . . . . -81.2(3) ?
C4 Fe1 C9 C7 . . . . -122.6(3) ?
C8 Fe1 C9 C10 . . . . -38.94(18) ?
C1 Fe1 C9 C10 . . . . -172.3(5) ?
C6 Fe1 C9 C10 . . . . -83.2(2) ?
C2 Fe1 C9 C10 . . . . 47.6(7) ?
C7 Fe1 C9 C10 . . . . -120.3(3) ?
C3 Fe1 C9 C10 . . . . 75.8(3) ?
C5 Fe1 C9 C10 . . . . 158.5(2) ?
C4 Fe1 C9 C10 . . . . 117.1(2) ?
C7 C9 C10 C8 . . . . 0.5(3) ?
Fe1 C9 C10 C8 . . . . 59.5(2) ?
C7 C9 C10 C11 . . . . -179.9(3) ?
Fe1 C9 C10 C11 . . . . -120.8(3) ?
C7 C9 C10 Fe1 . . . . -59.1(2) ?
C6 C8 C10 C9 . . . . -0.4(3) ?
Fe1 C8 C10 C9 . . . . -59.7(2) ?
C6 C8 C10 C11 . . . . 179.9(3) ?
Fe1 C8 C10 C11 . . . . 120.6(3) ?
C6 C8 C10 Fe1 . . . . 59.3(2) ?
C8 Fe1 C10 C9 . . . . 117.4(3) ?
C1 Fe1 C10 C9 . . . . 169.8(5) ?
C6 Fe1 C10 C9 . . . . 79.9(2) ?
C2 Fe1 C10 C9 . . . . -162.8(2) ?
C7 Fe1 C10 C9 . . . . 37.0(2) ?
C3 Fe1 C10 C9 . . . . -122.8(2) ?
C5 Fe1 C10 C9 . . . . -49.1(4) ?
C4 Fe1 C10 C9 . . . . -80.8(3) ?
C1 Fe1 C10 C8 . . . . 52.4(6) ?
C6 Fe1 C10 C8 . . . . -37.5(2) ?
C9 Fe1 C10 C8 . . . . -117.4(3) ?
C2 Fe1 C10 C8 . . . . 79.9(3) ?
C7 Fe1 C10 C8 . . . . -80.4(2) ?
C3 Fe1 C10 C8 . . . . 119.8(2) ?
C5 Fe1 C10 C8 . . . . -166.5(4) ?
C4 Fe1 C10 C8 . . . . 161.8(2) ?
C8 Fe1 C10 C11 . . . . -120.9(3) ?
C1 Fe1 C10 C11 . . . . -68.5(6) ?
C6 Fe1 C10 C11 . . . . -158.4(3) ?
C9 Fe1 C10 C11 . . . . 121.7(3) ?
C2 Fe1 C10 C11 . . . . -41.1(3) ?
C7 Fe1 C10 C11 . . . . 158.7(3) ?
C3 Fe1 C10 C11 . . . . -1.1(3) ?
C5 Fe1 C10 C11 . . . . 72.6(5) ?
C4 Fe1 C10 C11 . . . . 40.9(3) ?
C9 C10 C11 C15 . . . . -7.8(4) ?
C8 C10 C11 C15 . . . . 171.8(3) ?
Fe1 C10 C11 C15 . . . . -98.4(3) ?
C9 C10 C11 C12 . . . . 172.6(3) ?
C8 C10 C11 C12 . . . . -7.8(4) ?
Fe1 C10 C11 C12 . . . . 82.0(3) ?
C15 C11 C12 C13 . . . . -0.6(4) ?
C10 C11 C12 C13 . . . . 179.0(2) ?
C11 C12 C13 C14 . . . . 0.8(4) ?
C11 C12 C13 C18 . . . . -179.0(2) ?
C12 C13 C14 C16 . . . . -0.2(4) ?
C18 C13 C14 C16 . . . . 179.6(2) ?
C12 C11 C15 C16 . . . . -0.2(4) ?
C10 C11 C15 C16 . . . . -179.8(2) ?
C13 C14 C16 C15 . . . . -0.5(4) ?
C13 C14 C16 C17 . . . . -178.3(2) ?
C11 C15 C16 C14 . . . . 0.7(4) ?
C11 C15 C16 C17 . . . . 178.6(2) ?
Mn1 O2 C17 O1 . . . . 6.6(3) ?
Mn1 O2 C17 C16 . . . . -172.10(18) ?
C14 C16 C17 O1 . . . . -8.1(4) ?
C15 C16 C17 O1 . . . . 174.0(2) ?
C14 C16 C17 O2 . . . . 170.6(2) ?
C15 C16 C17 O2 . . . . -7.2(4) ?
Mn1 O4 C18 O3 1_545 . . . -1.4(3) ?
Mn1 O4 C18 C13 1_545 . . . 179.6(2) ?
Mn1 O3 C18 O4 1_545 . . . 1.6(3) ?
Mn1 O3 C18 C13 1_545 . . . -179.37(19) ?
C12 C13 C18 O4 . . . . 172.6(3) ?
C14 C13 C18 O4 . . . . -7.2(4) ?
C12 C13 C18 O3 . . . . -6.4(4) ?
C14 C13 C18 O3 . . . . 173.7(2) ?
C23 N1 C19 C20 . . . . 0.6(6) ?
Mn1 N1 C19 C20 . . . . 172.1(4) ?
N1 C19 C20 C21 . . . . -0.8(7) ?
C19 C20 C21 C22 . . . . 0.7(7) ?
C20 C21 C22 C23 . . . . -0.3(6) ?
C19 N1 C23 N2 . . . . -179.9(3) ?
Mn1 N1 C23 N2 . . . . 10.1(4) ?
C19 N1 C23 C22 . . . . -0.3(4) ?
Mn1 N1 C23 C22 . . . . -170.3(2) ?
C24 N2 C23 N1 . . . . 6.8(5) ?
C24 N2 C23 C22 . . . . -172.8(3) ?
C21 C22 C23 N1 . . . . 0.1(5) ?
C21 C22 C23 N2 . . . . 179.8(3) ?
C28 N3 C24 N2 . . . . 178.0(2) ?
Mn1 N3 C24 N2 . . . . -12.0(4) ?
C28 N3 C24 C25 . . . . -1.4(4) ?
Mn1 N3 C24 C25 . . . . 168.53(19) ?
C23 N2 C24 N3 . . . . -5.8(5) ?
C23 N2 C24 C25 . . . . 173.6(3) ?
N3 C24 C25 C26 . . . . 0.3(4) ?
N2 C24 C25 C26 . . . . -179.2(3) ?
C24 C25 C26 C27 . . . . 1.0(4) ?
C25 C26 C27 C28 . . . . -1.0(5) ?
C24 N3 C28 C27 . . . . 1.4(4) ?
Mn1 N3 C28 C27 . . . . -169.9(2) ?
C26 C27 C28 N3 . . . . -0.2(5) ?
